data_7100671
loop_
_publ_author_name
G.Robinson
'Brandon Quillian'
'Yuzhong Wang.'
'Pingrong Wei.'
'Xiao-Juan Yang.'

_publ_section_title
;
Syntheses and structures of new diaryl lead(II)
compounds PbR2 (1, R = 2,4,6-triphenylphenyl; 2, R =
2,6-bis(1'-napthyl)phenyl
;
_journal_name_full 'Chemical Communications'
_journal_paper_doi 10.1039/b513401c
_journal_year 2006
_chemical_formula_sum 'C52 H34 Pb'
_chemical_formula_weight 865.98
_space_group_IT_number 14
_symmetry_cell_setting monoclinic
_symmetry_space_group_name_Hall '-P 2yn'
_symmetry_space_group_name_H-M 'P 1 21/n 1'
_cell_angle_alpha 90.00
_cell_angle_beta 100.3270(10)
_cell_angle_gamma 90.00
_cell_formula_units_Z 4
_cell_length_a 11.4487(9)
_cell_length_b 16.1126(13)
_cell_length_c 21.3687(18)
_cell_measurement_temperature 273(2)
_cell_volume 3878.0(5)
_diffrn_ambient_temperature 273(2)
_exptl_crystal_density_diffrn 1.483
_cod_original_sg_symbol_H-M 'P 21/n'
_cod_database_code 7100671

loop_
_symmetry_equiv_pos_as_xyz
'x, y, z'
'-x+1/2, y+1/2, -z+1/2'
'-x, -y, -z'
'x-1/2, -y-1/2, z-1/2'

loop_
_atom_site_label
_atom_site_type_symbol
_atom_site_fract_x
_atom_site_fract_y
_atom_site_fract_z
_atom_site_U_iso_or_equiv
_atom_site_adp_type
_atom_site_occupancy
_atom_site_symmetry_multiplicity
_atom_site_calc_flag
_atom_site_refinement_flags
_atom_site_disorder_assembly
_atom_site_disorder_group
Pb1 Pb 0.717448(13) 0.300514(9) 0.029548(7) 0.06628(8) Uani 1 1 d . . .
C1 C 0.7067(4) 0.2046(2) -0.05395(19) 0.0639(9) Uani 1 1 d . . .
C2 C 0.8068(4) 0.2107(2) -0.08409(19) 0.0651(9) Uani 1 1 d . . .
C3 C 0.8185(4) 0.1627(3) -0.1359(2) 0.0744(10) Uani 1 1 d . . .
H3A H 0.8855 0.1676 -0.1546 0.089 Uiso 1 1 calc R . .
C4 C 0.7296(4) 0.1069(3) -0.1598(2) 0.0824(12) Uani 1 1 d . . .
H4A H 0.7381 0.0731 -0.1940 0.099 Uiso 1 1 calc R . .
C5 C 0.6292(4) 0.1013(3) -0.1336(2) 0.0743(10) Uani 1 1 d . . .
H5A H 0.5693 0.0645 -0.1506 0.089 Uiso 1 1 calc R . .
C6 C 0.6158(3) 0.1508(2) -0.08100(18) 0.0667(9) Uani 1 1 d . . .
C7 C 0.9028(4) 0.2706(3) -0.0569(2) 0.0716(10) Uani 1 1 d . . .
C8 C 0.9674(4) 0.2570(3) 0.0019(2) 0.0809(12) Uani 1 1 d . . .
H8A H 0.9527 0.2096 0.0241 0.097 Uiso 1 1 calc R . .
C9 C 1.0554(5) 0.3122(4) 0.0302(3) 0.1006(17) Uani 1 1 d . . .
H9A H 1.0982 0.3015 0.0706 0.121 Uiso 1 1 calc R . .
C10 C 1.0782(5) 0.3821(4) -0.0019(3) 0.1082(18) Uani 1 1 d . . .
H10A H 1.1371 0.4187 0.0168 0.130 Uiso 1 1 calc R . .
C11 C 1.0132(5) 0.3995(3) -0.0633(3) 0.0924(14) Uani 1 1 d . . .
C12 C 1.0349(7) 0.4719(4) -0.0968(4) 0.121(2) Uani 1 1 d . . .
H12A H 1.0947 0.5084 -0.0790 0.145 Uiso 1 1 calc R . .
C13 C 0.9693(9) 0.4882(4) -0.1544(5) 0.142(3) Uani 1 1 d . . .
H13A H 0.9839 0.5363 -0.1758 0.171 Uiso 1 1 calc R . .
C14 C 0.8790(7) 0.4336(4) -0.1825(3) 0.121(2) Uani 1 1 d . . .
H14A H 0.8347 0.4458 -0.2223 0.145 Uiso 1 1 calc R . .
C15 C 0.8561(5) 0.3633(3) -0.1520(2) 0.0870(13) Uani 1 1 d . . .
H15A H 0.7961 0.3275 -0.1705 0.104 Uiso 1 1 calc R . .
C16 C 0.9245(4) 0.3450(3) -0.0917(2) 0.0752(10) Uani 1 1 d . . .
C17 C 0.5015(3) 0.1448(2) -0.05632(18) 0.0646(9) Uani 1 1 d . . .
C18 C 0.4951(4) 0.1035(2) -0.0016(2) 0.0723(10) Uani 1 1 d . . .
H18A H 0.5628 0.0778 0.0206 0.087 Uiso 1 1 calc R . .
C19 C 0.3886(4) 0.0988(3) 0.0224(2) 0.0794(11) Uani 1 1 d . . .
H19A H 0.3866 0.0701 0.0600 0.095 Uiso 1 1 calc R . .
C20 C 0.2885(4) 0.1361(3) -0.0091(2) 0.0770(11) Uani 1 1 d . . .
H20A H 0.2187 0.1336 0.0073 0.092 Uiso 1 1 calc R . .
C21 C 0.2902(4) 0.1786(3) -0.0667(2) 0.0740(10) Uani 1 1 d . . .
C22 C 0.1866(4) 0.2199(4) -0.1007(2) 0.0929(14) Uani 1 1 d . . .
H22A H 0.1157 0.2167 -0.0854 0.112 Uiso 1 1 calc R . .
C23 C 0.1902(5) 0.2619(5) -0.1528(2) 0.1109(19) Uani 1 1 d . . .
H23A H 0.1212 0.2862 -0.1748 0.133 Uiso 1 1 calc R . .
C24 C 0.2980(5) 0.2708(5) -0.1760(3) 0.114(2) Uani 1 1 d . . .
H24A H 0.3002 0.3031 -0.2118 0.137 Uiso 1 1 calc R . .
C25 C 0.3982(4) 0.2324(4) -0.1461(2) 0.0877(13) Uani 1 1 d . . .
H25A H 0.4681 0.2377 -0.1621 0.105 Uiso 1 1 calc R . .
C26 C 0.3974(4) 0.1843(2) -0.09069(19) 0.0673(9) Uani 1 1 d . . .
C27 C 0.6711(4) 0.2153(2) 0.10922(19) 0.0663(9) Uani 1 1 d . . .
C28 C 0.7301(3) 0.1439(3) 0.13614(18) 0.0672(9) Uani 1 1 d . . .
C29 C 0.6808(4) 0.0964(3) 0.1793(2) 0.0795(11) Uani 1 1 d . . .
H29A H 0.7182 0.0478 0.1956 0.095 Uiso 1 1 calc R . .
C30 C 0.5768(4) 0.1211(3) 0.1983(2) 0.0861(13) Uani 1 1 d . . .
H30A H 0.5440 0.0883 0.2266 0.103 Uiso 1 1 calc R . .
C31 C 0.5225(4) 0.1925(3) 0.1761(2) 0.0807(12) Uani 1 1 d . . .
H31A H 0.4547 0.2100 0.1906 0.097 Uiso 1 1 calc R . .
C32 C 0.5686(3) 0.2409(3) 0.13064(18) 0.0674(9) Uani 1 1 d . . .
C33 C 0.8456(4) 0.1158(2) 0.12113(18) 0.0665(9) Uani 1 1 d . . .
C34 C 0.8511(4) 0.0443(3) 0.0862(2) 0.0796(11) Uani 1 1 d . . .
H34A H 0.7816 0.0162 0.0695 0.095 Uiso 1 1 calc R . .
C35 C 0.9617(5) 0.0134(3) 0.0755(2) 0.0899(13) Uani 1 1 d . . .
H35A H 0.9635 -0.0352 0.0521 0.108 Uiso 1 1 calc R . .
C36 C 1.0636(4) 0.0523(3) 0.0983(2) 0.0830(12) Uani 1 1 d . . .
H36A H 1.1348 0.0309 0.0901 0.100 Uiso 1 1 calc R . .
C37 C 1.0643(4) 0.1259(3) 0.13472(19) 0.0754(11) Uani 1 1 d . . .
C38 C 1.1696(5) 0.1672(4) 0.1612(2) 0.0937(14) Uani 1 1 d . . .
H38A H 1.2417 0.1469 0.1535 0.112 Uiso 1 1 calc R . .
C39 C 1.1688(5) 0.2357(4) 0.1976(3) 0.0980(15) Uani 1 1 d . . .
H39A H 1.2398 0.2613 0.2153 0.118 Uiso 1 1 calc R . .
C40 C 1.0618(5) 0.2677(4) 0.2085(2) 0.0918(13) Uani 1 1 d . . .
H40A H 1.0622 0.3150 0.2335 0.110 Uiso 1 1 calc R . .
C41 C 0.9561(4) 0.2316(3) 0.18347(19) 0.0738(10) Uani 1 1 d . . .
H41A H 0.8855 0.2549 0.1909 0.089 Uiso 1 1 calc R . .
C42 C 0.9534(4) 0.1581(3) 0.14585(18) 0.0677(9) Uani 1 1 d . . .
C43 C 0.5065(4) 0.3178(3) 0.1027(2) 0.0687(10) Uani 1 1 d . . .
C44 C 0.4612(4) 0.3196(3) 0.0389(2) 0.0736(10) Uani 1 1 d . . .
H44A H 0.4677 0.2724 0.0148 0.088 Uiso 1 1 calc R . .
C45 C 0.4051(4) 0.3902(3) 0.0086(2) 0.0845(12) Uani 1 1 d . . .
H45A H 0.3758 0.3893 -0.0349 0.101 Uiso 1 1 calc R . .
C46 C 0.3938(4) 0.4592(3) 0.0427(3) 0.0921(13) Uani 1 1 d . . .
H46A H 0.3569 0.5059 0.0224 0.111 Uiso 1 1 calc R . .
C47 C 0.4369(4) 0.4614(3) 0.1082(3) 0.0897(13) Uani 1 1 d . . .
C48 C 0.4270(6) 0.5330(4) 0.1455(4) 0.124(2) Uani 1 1 d . . .
H48A H 0.3920 0.5802 0.1252 0.149 Uiso 1 1 calc R . .
C49 C 0.4645(8) 0.5359(5) 0.2066(4) 0.143(3) Uani 1 1 d . . .
H49A H 0.4533 0.5839 0.2289 0.171 Uiso 1 1 calc R . .
C50 C 0.5208(7) 0.4682(6) 0.2387(3) 0.137(3) Uani 1 1 d . . .
H50A H 0.5476 0.4717 0.2824 0.164 Uiso 1 1 calc R . .
C51 C 0.5385(5) 0.3934(4) 0.2061(3) 0.1036(16) Uani 1 1 d . . .
H51A H 0.5782 0.3485 0.2276 0.124 Uiso 1 1 calc R . .
C52 C 0.4935(4) 0.3898(3) 0.1397(2) 0.0809(12) Uani 1 1 d . . .

loop_
_atom_site_aniso_label
_atom_site_aniso_U_11
_atom_site_aniso_U_22
_atom_site_aniso_U_33
_atom_site_aniso_U_23
_atom_site_aniso_U_13
_atom_site_aniso_U_12
Pb1 0.06385(11) 0.06564(11) 0.07069(11) -0.00034(6) 0.01567(7) 0.00002(6)
C1 0.063(2) 0.065(2) 0.064(2) 0.0092(16) 0.0121(17) 0.0109(17)
C2 0.061(2) 0.067(2) 0.068(2) 0.0129(17) 0.0123(17) 0.0078(17)
C3 0.066(2) 0.089(3) 0.072(2) 0.004(2) 0.0223(19) 0.016(2)
C4 0.086(3) 0.088(3) 0.074(2) -0.007(2) 0.016(2) 0.020(2)
C5 0.071(2) 0.074(2) 0.078(2) -0.007(2) 0.0110(19) 0.008(2)
C6 0.063(2) 0.068(2) 0.069(2) 0.0052(18) 0.0104(17) 0.0097(18)
C7 0.060(2) 0.088(3) 0.071(2) 0.000(2) 0.0224(18) 0.008(2)
C8 0.059(2) 0.116(4) 0.067(2) 0.008(2) 0.0109(19) 0.003(2)
C9 0.076(3) 0.143(5) 0.082(3) -0.013(3) 0.012(3) -0.002(3)
C10 0.081(3) 0.142(5) 0.105(4) -0.039(4) 0.027(3) -0.026(3)
C11 0.086(3) 0.091(3) 0.109(4) -0.013(3) 0.041(3) -0.010(3)
C12 0.138(6) 0.099(4) 0.140(6) -0.014(4) 0.064(5) -0.022(4)
C13 0.199(9) 0.083(4) 0.168(7) 0.016(4) 0.094(7) 0.003(5)
C14 0.146(6) 0.114(5) 0.110(4) 0.025(4) 0.042(4) 0.020(4)
C15 0.096(3) 0.090(3) 0.077(3) 0.017(2) 0.022(2) 0.014(2)
C16 0.067(2) 0.086(3) 0.077(3) 0.000(2) 0.026(2) 0.009(2)
C17 0.063(2) 0.063(2) 0.067(2) -0.0064(17) 0.0108(17) -0.0011(17)
C18 0.076(2) 0.061(2) 0.078(2) -0.002(2) 0.0086(19) -0.003(2)
C19 0.094(3) 0.071(2) 0.076(2) -0.001(2) 0.022(2) -0.014(2)
C20 0.070(3) 0.085(3) 0.079(2) -0.012(2) 0.022(2) -0.014(2)
C21 0.065(2) 0.092(3) 0.064(2) -0.011(2) 0.0095(18) -0.005(2)
C22 0.062(3) 0.137(4) 0.079(3) -0.015(3) 0.012(2) 0.011(3)
C23 0.084(3) 0.171(6) 0.076(3) 0.005(3) 0.009(2) 0.046(4)
C24 0.104(4) 0.169(5) 0.072(3) 0.022(3) 0.021(3) 0.059(4)
C25 0.075(3) 0.116(4) 0.075(3) 0.010(3) 0.021(2) 0.023(3)
C26 0.064(2) 0.076(2) 0.062(2) -0.0065(17) 0.0100(17) 0.0013(18)
C27 0.061(2) 0.073(2) 0.064(2) -0.0086(17) 0.0096(17) -0.0018(17)
C28 0.062(2) 0.076(2) 0.062(2) -0.0022(18) 0.0073(17) -0.0003(18)
C29 0.076(3) 0.085(3) 0.076(2) 0.012(2) 0.008(2) -0.004(2)
C30 0.075(3) 0.107(4) 0.078(3) 0.012(2) 0.019(2) -0.017(3)
C31 0.062(2) 0.105(3) 0.079(3) -0.009(2) 0.021(2) -0.007(2)
C32 0.062(2) 0.079(2) 0.060(2) -0.0092(18) 0.0074(16) -0.0035(19)
C33 0.067(2) 0.068(2) 0.063(2) 0.0071(17) 0.0075(17) 0.0042(17)
C34 0.082(3) 0.077(3) 0.078(3) -0.002(2) 0.010(2) 0.002(2)
C35 0.105(4) 0.079(3) 0.087(3) -0.007(2) 0.020(3) 0.015(3)
C36 0.077(3) 0.092(3) 0.080(3) 0.014(2) 0.015(2) 0.022(2)
C37 0.069(2) 0.090(3) 0.066(2) 0.014(2) 0.0093(19) 0.011(2)
C38 0.068(3) 0.128(4) 0.083(3) 0.009(3) 0.006(2) 0.001(3)
C39 0.075(3) 0.128(4) 0.086(3) 0.003(3) 0.001(2) -0.018(3)
C40 0.093(4) 0.104(3) 0.076(3) -0.007(3) 0.011(2) -0.021(3)
C41 0.071(3) 0.086(3) 0.064(2) -0.002(2) 0.0104(19) -0.004(2)
C42 0.064(2) 0.077(2) 0.060(2) 0.0073(18) 0.0071(17) -0.0015(19)
C43 0.053(2) 0.080(3) 0.073(2) -0.0125(19) 0.0104(17) -0.0020(17)
C44 0.065(2) 0.076(2) 0.078(3) -0.010(2) 0.006(2) 0.0058(19)
C45 0.072(3) 0.087(3) 0.090(3) -0.005(2) 0.002(2) 0.010(2)
C46 0.069(3) 0.087(3) 0.119(4) -0.003(3) 0.014(3) 0.010(2)
C47 0.072(3) 0.076(3) 0.123(4) -0.025(3) 0.024(3) 0.005(2)
C48 0.124(5) 0.100(4) 0.148(6) -0.040(4) 0.025(4) 0.010(3)
C49 0.166(7) 0.115(5) 0.145(7) -0.051(5) 0.020(5) 0.017(5)
C50 0.140(6) 0.172(7) 0.096(4) -0.059(5) 0.014(4) -0.012(5)
C51 0.100(4) 0.119(4) 0.093(3) -0.039(3) 0.022(3) -0.011(3)
C52 0.064(2) 0.097(3) 0.083(3) -0.025(2) 0.016(2) -0.006(2)

loop_
_geom_bond_atom_site_label_1
_geom_bond_atom_site_label_2
_geom_bond_distance
_geom_bond_site_symmetry_2
_geom_bond_publ_flag
Pb1 C27 2.322(4) . ?
Pb1 C1 2.347(4) . ?
C1 C2 1.415(6) . ?
C1 C6 1.398(6) . ?
C2 C3 1.376(6) . ?
C2 C7 1.499(6) . ?
C3 C4 1.385(7) . ?
C4 C5 1.369(6) . ?
C5 C6 1.408(6) . ?
C6 C17 1.500(5) . ?
C7 C8 1.358(6) . ?
C7 C16 1.456(7) . ?
C8 C9 1.398(8) . ?
C9 C10 1.369(8) . ?
C10 C11 1.416(8) . ?
C11 C16 1.396(7) . ?
C11 C12 1.413(8) . ?
C12 C13 1.348(11) . ?
C13 C14 1.408(11) . ?
C14 C15 1.356(8) . ?
C15 C16 1.413(6) . ?
C17 C18 1.359(6) . ?
C17 C26 1.432(6) . ?
C18 C19 1.407(6) . ?
C19 C20 1.360(6) . ?
C20 C21 1.411(6) . ?
C21 C26 1.416(6) . ?
C21 C22 1.437(7) . ?
C22 C23 1.310(8) . ?
C23 C24 1.417(8) . ?
C24 C25 1.358(7) . ?
C25 C26 1.416(6) . ?
C27 C32 1.396(6) . ?
C27 C28 1.404(6) . ?
C28 C29 1.394(6) . ?
C28 C33 1.487(6) . ?
C29 C30 1.383(7) . ?
C30 C31 1.354(7) . ?
C31 C32 1.418(6) . ?
C32 C43 1.499(6) . ?
C33 C34 1.381(6) . ?
C33 C42 1.426(6) . ?
C34 C35 1.416(7) . ?
C35 C36 1.337(7) . ?
C36 C37 1.418(7) . ?
C37 C38 1.404(7) . ?
C37 C42 1.431(6) . ?
C38 C39 1.350(8) . ?
C39 C40 1.387(8) . ?
C40 C41 1.363(7) . ?
C41 C42 1.429(6) . ?
C43 C44 1.369(6) . ?
C43 C52 1.426(6) . ?
C44 C45 1.406(6) . ?
C45 C46 1.348(7) . ?
C46 C47 1.400(7) . ?
C47 C48 1.419(7) . ?
C47 C52 1.431(7) . ?
C48 C49 1.299(10) . ?
C49 C50 1.385(11) . ?
C50 C51 1.425(8) . ?
C51 C52 1.422(7) . ?
